data_2232971
loop_
_publ_author_name
'Ha, Kwang'

_publ_section_title
;
 <i>trans</i>-Dichloridobis(4-phenylpyridine-\k<i>N</i>)palladium(II)
;
_journal_coeditor_code TK5025
_journal_issue 12
_journal_name_full 'Acta Crystallographica Section E'
_journal_page_first m1895
_journal_paper_doi 10.1107/S160053681105063X
_journal_volume 67
_journal_year 2011
_chemical_formula_iupac '[Pd Cl2 (C11 H9 N)2]'
_chemical_formula_moiety 'C22 H18 Cl2 N2 Pd'
_chemical_formula_sum 'C22 H18 Cl2 N2 Pd'
_chemical_formula_weight 487.68
_chemical_name_systematic
;
<i>trans</i>-Dichloridobis(4-phenylpyridine-\k<i>N</i>)palladium(II)
;
_space_group_IT_number 15
_symmetry_cell_setting monoclinic
_symmetry_space_group_name_Hall '-C 2yc'
_symmetry_space_group_name_H-M 'C 1 2/c 1'
_atom_sites_solution_hydrogens geom
_atom_sites_solution_primary direct
_atom_sites_solution_secondary difmap
_cell_angle_alpha 90.00
_cell_angle_beta 101.572(3)
_cell_angle_gamma 90.00
_cell_formula_units_Z 4
_cell_length_a 9.4270(15)
_cell_length_b 23.680(4)
_cell_length_c 8.8554(14)
_cell_measurement_reflns_used 4007
_cell_measurement_temperature 200(2)
_cell_measurement_theta_max 28.28
_cell_measurement_theta_min 2.37
_cell_volume 1936.6(5)
_computing_cell_refinement 'SAINT (Bruker, 2000)'
_computing_data_collection 'SMART (Bruker, 2000)'
_computing_data_reduction 'SAINT (Bruker, 2000)'
_computing_molecular_graphics 'ORTEP-3 (Farrugia, 1997) and PLATON (Spek, 2009)'
_computing_publication_material 'SHELXL97 (Sheldrick, 2008)'
_computing_structure_refinement 'SHELXL97 (Sheldrick, 2008)'
_computing_structure_solution 'SHELXS97 (Sheldrick, 2008)'
_diffrn_ambient_temperature 200(2)
_diffrn_measured_fraction_theta_full 0.980
_diffrn_measured_fraction_theta_max 0.980
_diffrn_measurement_device_type 'Bruker SMART 1000 CCD'
_diffrn_measurement_method '\f and \w scans'
_diffrn_radiation_monochromator graphite
_diffrn_radiation_source 'fine-focus sealed tube'
_diffrn_radiation_type MoK\a
_diffrn_radiation_wavelength 0.71073
_diffrn_reflns_av_R_equivalents 0.0277
_diffrn_reflns_av_sigmaI/netI 0.0353
_diffrn_reflns_limit_h_max 11
_diffrn_reflns_limit_h_min -12
_diffrn_reflns_limit_k_max 27
_diffrn_reflns_limit_k_min -31
_diffrn_reflns_limit_l_max 11
_diffrn_reflns_limit_l_min -11
_diffrn_reflns_number 6848
_diffrn_reflns_theta_full 28.29
_diffrn_reflns_theta_max 28.29
_diffrn_reflns_theta_min 1.72
_diffrn_standards_decay_% 0
_diffrn_standards_interval_count 0
_diffrn_standards_interval_time 0
_diffrn_standards_number 0
_exptl_absorpt_coefficient_mu 1.243
_exptl_absorpt_correction_T_max 1.000000
_exptl_absorpt_correction_T_min 0.875028
_exptl_absorpt_correction_type multi-scan
_exptl_absorpt_process_details '(SADABS; Bruker, 2000)'
_exptl_crystal_colour yellow
_exptl_crystal_density_diffrn 1.673
_exptl_crystal_density_method 'not measured'
_exptl_crystal_description rod
_exptl_crystal_F_000 976
_exptl_crystal_size_max 0.21
_exptl_crystal_size_mid 0.08
_exptl_crystal_size_min 0.06
_refine_diff_density_max 1.246
_refine_diff_density_min -0.513
_refine_ls_extinction_method none
_refine_ls_goodness_of_fit_ref 1.049
_refine_ls_hydrogen_treatment constr
_refine_ls_matrix_type full
_refine_ls_number_parameters 165
_refine_ls_number_reflns 2358
_refine_ls_number_restraints 0
_refine_ls_restrained_S_all 1.049
_refine_ls_R_factor_all 0.0453
_refine_ls_R_factor_gt 0.0291
_refine_ls_shift/su_max 0.000
_refine_ls_shift/su_mean 0.000
_refine_ls_structure_factor_coef Fsqd
_refine_ls_weighting_details 'calc w=1/[\s^2^(Fo^2^)+(0.0380P)^2^+0.0000P] where P=(Fo^2^+2Fc^2^)/3'
_refine_ls_weighting_scheme calc
_refine_ls_wR_factor_gt 0.0676
_refine_ls_wR_factor_ref 0.0773
_reflns_number_gt 1866
_reflns_number_total 2358
_reflns_threshold_expression I>2sigma(I)
_cod_data_source_file tk5025.cif
_cod_data_source_block I
_cod_original_sg_symbol_H-M 'C 2/c'
_cod_database_code 2232971
_cod_database_fobs_code 2232971

loop_
_symmetry_equiv_pos_as_xyz
'x, y, z'
'-x, y, -z+1/2'
'x+1/2, y+1/2, z'
'-x+1/2, y+1/2, -z+1/2'
'-x, -y, -z'
'x, -y, z-1/2'
'-x+1/2, -y+1/2, -z'
'x+1/2, -y+1/2, z-1/2'

loop_
_atom_site_type_symbol
_atom_site_label
_atom_site_fract_x
_atom_site_fract_y
_atom_site_fract_z
_atom_site_U_iso_or_equiv
_atom_site_adp_type
_atom_site_calc_flag
_atom_site_refinement_flags
_atom_site_occupancy
_atom_site_symmetry_multiplicity
_atom_site_disorder_assembly
_atom_site_disorder_group
Pd Pd1 0.0000 0.125997(10) 0.7500 0.02513(11) Uani d S 1 2 . .
Cl Cl1 -0.23973(8) 0.12738(3) 0.76980(10) 0.04242(19) Uani d . 1 1 . .
N N1 0.0000 0.04062(12) 0.7500 0.0249(6) Uani d S 1 2 . .
N N2 0.0000 0.21085(11) 0.7500 0.0251(6) Uani d S 1 2 . .
C C1A 0.1164(12) 0.0107(3) 0.8189(15) 0.034(2) Uani d P 0.53(2) 1 A 1
H H1A 0.2009 0.0306 0.8673 0.040 Uiso calc PR 0.53(2) 1 A 1
C C2A 0.1188(12) -0.0469(3) 0.8225(15) 0.033(2) Uani d P 0.53(2) 1 A 1
H H2A 0.2030 -0.0659 0.8754 0.040 Uiso calc PR 0.53(2) 1 A 1
C C1B 0.0744(13) 0.0112(3) 0.8716(14) 0.028(2) Uani d P 0.47(2) 1 A 2
H H1B 0.1266 0.0316 0.9575 0.034 Uiso calc PR 0.47(2) 1 A 2
C C2B 0.0776(12) -0.0470(4) 0.8759(14) 0.030(2) Uani d P 0.47(2) 1 A 2
H H2B 0.1318 -0.0661 0.9631 0.036 Uiso calc PR 0.47(2) 1 A 2
C C3 0.0000 -0.07819(14) 0.7500 0.0258(8) Uani d S 1 2 . .
C C4 0.0000 -0.14083(14) 0.7500 0.0274(8) Uani d S 1 2 . .
C C5 0.1253(3) -0.17118(10) 0.8113(3) 0.0323(6) Uani d . 1 1 . .
H H5 0.2114 -0.1514 0.8553 0.039 Uiso calc R 1 1 A .
C C6 0.1257(3) -0.22957(11) 0.8090(3) 0.0337(6) Uani d . 1 1 A .
H H6 0.2127 -0.2496 0.8481 0.040 Uiso calc R 1 1 . .
C C7 0.0000 -0.25900(15) 0.7500 0.0315(9) Uani d S 1 2 . .
H H7 0.0000 -0.2991 0.7500 0.038 Uiso calc SR 1 2 A .
C C8 0.0559(3) 0.23996(10) 0.8782(3) 0.0312(6) Uani d . 1 1 A .
H H8 0.0957 0.2198 0.9695 0.037 Uiso calc R 1 1 . .
C C9 0.0575(3) 0.29803(11) 0.8819(3) 0.0316(6) Uani d . 1 1 . .
H H9 0.0981 0.3171 0.9749 0.038 Uiso calc R 1 1 A .
C C10 0.0000 0.32924(14) 0.7500 0.0242(7) Uani d S 1 2 . .
C C11 0.0000 0.39200(14) 0.7500 0.0260(8) Uani d S 1 2 . .
C C12A 0.0602(10) 0.4220(2) 0.8820(9) 0.038(2) Uani d P 0.512(12) 1 A 1
H H12A 0.1017 0.4022 0.9735 0.046 Uiso calc PR 0.512(12) 1 A 1
C C13A 0.0605(9) 0.4803(3) 0.8817(10) 0.044(2) Uani d P 0.512(12) 1 A 1
H H13A 0.1025 0.5004 0.9727 0.053 Uiso calc PR 0.512(12) 1 A 1
C C12B 0.1230(8) 0.4222(2) 0.8248(8) 0.0280(17) Uani d P 0.488(12) 1 A 2
H H12B 0.2060 0.4025 0.8778 0.034 Uiso calc PR 0.488(12) 1 A 2
C C13B 0.1226(9) 0.4806(2) 0.8206(8) 0.0347(19) Uani d P 0.488(12) 1 A 2
H H13B 0.2072 0.5009 0.8666 0.042 Uiso calc PR 0.488(12) 1 A 2
C C14 0.0000 0.50968(15) 0.7500 0.0344(9) Uani d S 1 2 . .
H H14 0.0000 0.5498 0.7500 0.041 Uiso calc SR 1 2 A 1

loop_
_atom_site_aniso_label
_atom_site_aniso_U_11
_atom_site_aniso_U_22
_atom_site_aniso_U_33
_atom_site_aniso_U_12
_atom_site_aniso_U_13
_atom_site_aniso_U_23
Pd1 0.02937(17) 0.01596(15) 0.02927(17) 0.000 0.00399(11) 0.000
Cl1 0.0372(4) 0.0289(4) 0.0612(5) 0.0012(3) 0.0102(4) -0.0014(3)
N1 0.0261(17) 0.0203(15) 0.0278(16) 0.000 0.0040(13) 0.000
N2 0.0291(17) 0.0183(14) 0.0277(16) 0.000 0.0049(13) 0.000
C1A 0.026(4) 0.027(3) 0.044(6) 0.000(3) -0.002(3) 0.000(3)
C2A 0.032(4) 0.022(3) 0.039(5) -0.002(3) -0.007(4) 0.006(3)
C1B 0.033(5) 0.020(3) 0.032(4) -0.004(3) 0.006(3) -0.004(3)
C2B 0.039(5) 0.023(3) 0.028(4) -0.003(3) 0.008(4) 0.005(3)
C3 0.028(2) 0.0191(17) 0.032(2) 0.000 0.0102(16) 0.000
C4 0.033(2) 0.0206(17) 0.0303(19) 0.000 0.0097(16) 0.000
C5 0.0304(16) 0.0244(13) 0.0419(17) -0.0017(10) 0.0065(13) -0.0008(12)
C6 0.0352(16) 0.0263(14) 0.0404(17) 0.0044(11) 0.0093(13) 0.0025(12)
C7 0.045(2) 0.0182(18) 0.032(2) 0.000 0.0114(18) 0.000
C8 0.0406(16) 0.0237(13) 0.0268(14) 0.0023(11) 0.0005(12) 0.0016(10)
C9 0.0419(17) 0.0247(13) 0.0263(14) -0.0015(11) 0.0021(12) -0.0027(11)
C10 0.0251(19) 0.0203(17) 0.0280(19) 0.000 0.0072(15) 0.000
C11 0.033(2) 0.0193(17) 0.0285(19) 0.000 0.0121(16) 0.000
C12A 0.052(5) 0.024(3) 0.035(4) 0.002(3) 0.001(3) 0.002(2)
C13A 0.052(5) 0.031(3) 0.048(4) -0.003(3) 0.006(4) -0.013(3)
C12B 0.028(4) 0.023(3) 0.032(4) -0.001(2) 0.004(3) 0.000(2)
C13B 0.046(4) 0.023(3) 0.037(4) -0.006(3) 0.012(3) -0.008(3)
C14 0.045(3) 0.0193(18) 0.041(2) 0.000 0.013(2) 0.000

loop_
_atom_type_symbol
_atom_type_description
_atom_type_scat_dispersion_real
_atom_type_scat_dispersion_imag
_atom_type_scat_source
C C 0.0033 0.0016 'International Tables Vol C Tables 4.2.6.8 and 6.1.1.4'
H H 0.0000 0.0000 'International Tables Vol C Tables 4.2.6.8 and 6.1.1.4'
Cl Cl 0.1484 0.1585 'International Tables Vol C Tables 4.2.6.8 and 6.1.1.4'
N N 0.0061 0.0033 'International Tables Vol C Tables 4.2.6.8 and 6.1.1.4'
Pd Pd -0.9988 1.0072 'International Tables Vol C Tables 4.2.6.8 and 6.1.1.4'

loop_
_geom_angle_atom_site_label_1
_geom_angle_atom_site_label_2
_geom_angle_atom_site_label_3
_geom_angle_site_symmetry_1
_geom_angle_site_symmetry_3
_geom_angle
N2 Pd1 N1 . . 180.0
N2 Pd1 Cl1 . 2_556 89.182(17)
N1 Pd1 Cl1 . 2_556 90.818(17)
N2 Pd1 Cl1 . . 89.182(17)
N1 Pd1 Cl1 . . 90.818(17)
Cl1 Pd1 Cl1 2_556 . 178.36(3)
C1A N1 C1A 2_556 . 116.5(7)
C1A N1 C1B . 2_556 109.6(3)
C1A N1 C1B 2_556 . 109.6(3)
C1B N1 C1B 2_556 . 118.1(7)
C1A N1 Pd1 2_556 . 121.8(3)
C1A N1 Pd1 . . 121.8(3)
C1B N1 Pd1 2_556 . 120.9(4)
C1B N1 Pd1 . . 120.9(4)
C8 N2 C8 . 2_556 118.2(3)
C8 N2 Pd1 . . 120.91(15)
C8 N2 Pd1 2_556 . 120.91(15)
N1 C1A C2A . . 123.0(7)
N1 C1A H1A . . 118.5
C2A C1A H1A . . 118.5
C1A C2A C3 . . 121.0(6)
C1A C2A H2A . . 119.5
C3 C2A H2A . . 119.5
N1 C1B C2B . . 122.7(7)
N1 C1B H1B . . 118.6
C2B C1B H1B . . 118.6
C1B C2B C3 . . 119.7(7)
C1B C2B H2B . . 120.2
C3 C2B H2B . . 120.2
C2A C3 C2A . 2_556 115.4(7)
C2A C3 C2B 2_556 . 109.2(4)
C2A C3 C2B . 2_556 109.2(4)
C2B C3 C2B . 2_556 117.1(8)
C2A C3 C4 . . 122.3(3)
C2A C3 C4 2_556 . 122.3(3)
C2B C3 C4 . . 121.5(4)
C2B C3 C4 2_556 . 121.5(4)
C5 C4 C5 2_556 . 118.0(3)
C5 C4 C3 2_556 . 120.99(16)
C5 C4 C3 . . 120.99(16)
C6 C5 C4 . . 120.9(3)
C6 C5 H5 . . 119.5
C4 C5 H5 . . 119.5
C5 C6 C7 . . 120.3(3)
C5 C6 H6 . . 119.9
C7 C6 H6 . . 119.9
C6 C7 C6 . 2_556 119.5(3)
C6 C7 H7 . . 120.2
C6 C7 H7 2_556 . 120.2
N2 C8 C9 . . 122.3(2)
N2 C8 H8 . . 118.9
C9 C8 H8 . . 118.9
C8 C9 C10 . . 120.6(2)
C8 C9 H9 . . 119.7
C10 C9 H9 . . 119.7
C9 C10 C9 2_556 . 116.1(3)
C9 C10 C11 2_556 . 121.95(16)
C9 C10 C11 . . 121.95(16)
C12A C11 C12A . 2_556 118.4(6)
C12A C11 C12B 2_556 . 107.2(4)
C12A C11 C12B . 2_556 107.2(4)
C12B C11 C12B . 2_556 119.1(5)
C12A C11 C10 . . 120.8(3)
C12A C11 C10 2_556 . 120.8(3)
C12B C11 C10 . . 120.5(3)
C12B C11 C10 2_556 . 120.5(3)
C13A C12A C11 . . 120.7(6)
C13A C12A H12A . . 119.6
C11 C12A H12A . . 119.6
C14 C13A C12A . . 120.3(6)
C14 C13A H13A . . 119.8
C12A C13A H13A . . 119.8
C13B C12B C11 . . 119.8(5)
C13B C12B H12B . . 120.1
C11 C12B H12B . . 120.1
C14 C13B C12B . . 120.5(6)
C14 C13B H13B . . 119.7
C12B C13B H13B . . 119.7
C13A C14 C13A 2_556 . 119.5(6)
C13A C14 C13B . 2_556 107.3(4)
C13A C14 C13B 2_556 . 107.3(4)
C13B C14 C13B 2_556 . 120.2(6)
C13A C14 H14 2_556 . 120.2
C13A C14 H14 . . 120.2
C13B C14 H14 2_556 . 119.9
C13B C14 H14 . . 119.9

loop_
_geom_bond_atom_site_label_1
_geom_bond_atom_site_label_2
_geom_bond_site_symmetry_2
_geom_bond_distance
_geom_bond_publ_flag
Pd1 N2 . 2.009(3) y
Pd1 N1 . 2.022(3) y
Pd1 Cl1 2_556 2.3018(8) ?
Pd1 Cl1 . 2.3018(8) y
N1 C1A 2_556 1.345(8) ?
N1 C1A . 1.345(8) ?
N1 C1B 2_556 1.354(9) ?
N1 C1B . 1.354(9) ?
N2 C8 . 1.342(3) ?
N2 C8 2_556 1.342(3) ?
C1A C2A . 1.364(10) ?
C1A H1A . 0.9500 ?
C2A C3 . 1.388(8) ?
C2A H2A . 0.9500 ?
C1B C2B . 1.381(11) ?
C1B H1B . 0.9500 ?
C2B C3 . 1.413(9) ?
C2B H2B . 0.9500 ?
C3 C2A 2_556 1.388(8) ?
C3 C2B 2_556 1.413(9) ?
C3 C4 . 1.483(5) ?
C4 C5 2_556 1.396(3) ?
C4 C5 . 1.396(3) ?
C5 C6 . 1.383(3) ?
C5 H5 . 0.9500 ?
C6 C7 . 1.384(3) ?
C6 H6 . 0.9500 ?
C7 C6 2_556 1.384(3) ?
C7 H7 . 0.9500 ?
C8 C9 . 1.376(3) ?
C8 H8 . 0.9500 ?
C9 C10 . 1.396(3) ?
C9 H9 . 0.9500 ?
C10 C9 2_556 1.396(3) ?
C10 C11 . 1.486(5) ?
C11 C12A . 1.389(6) ?
C11 C12A 2_556 1.389(6) ?
C11 C12B . 1.409(6) ?
C11 C12B 2_556 1.409(6) ?
C12A C13A . 1.381(8) ?
C12A H12A . 0.9500 ?
C13A C14 . 1.379(8) ?
C13A H13A . 0.9500 ?
C12B C13B . 1.384(8) ?
C12B H12B . 0.9500 ?
C13B C14 . 1.383(7) ?
C13B H13B . 0.9500 ?
C14 C13A 2_556 1.379(8) ?
C14 C13B 2_556 1.383(7) ?
C14 H14 . 0.9500 ?

loop_
_geom_torsion_atom_site_label_1
_geom_torsion_atom_site_label_2
_geom_torsion_atom_site_label_3
_geom_torsion_atom_site_label_4
_geom_torsion_site_symmetry_1
_geom_torsion_site_symmetry_4
_geom_torsion
Cl1 Pd1 N1 C1A 2_556 2_556 -144.2(8)
Cl1 Pd1 N1 C1A . 2_556 35.8(8)
Cl1 Pd1 N1 C1A 2_556 . 35.8(8)
Cl1 Pd1 N1 C1A . . -144.2(8)
Cl1 Pd1 N1 C1B 2_556 2_556 -110.4(7)
Cl1 Pd1 N1 C1B . 2_556 69.6(7)
Cl1 Pd1 N1 C1B 2_556 . 69.6(7)
Cl1 Pd1 N1 C1B . . -110.4(7)
Cl1 Pd1 N2 C8 2_556 . -79.23(14)
Cl1 Pd1 N2 C8 . . 100.77(14)
Cl1 Pd1 N2 C8 2_556 2_556 100.77(14)
Cl1 Pd1 N2 C8 . 2_556 -79.23(14)
C1A N1 C1A C2A 2_556 . -0.9(5)
C1B N1 C1A C2A 2_556 . -31.3(6)
C1B N1 C1A C2A . . 81.7(13)
Pd1 N1 C1A C2A . . 179.1(5)
N1 C1A C2A C3 . . 1.8(9)
C1A N1 C1B C2B 2_556 . 30.4(6)
C1A N1 C1B C2B . . -79.2(13)
C1B N1 C1B C2B 2_556 . 0.2(5)
Pd1 N1 C1B C2B . . -179.8(5)
N1 C1B C2B C3 . . -0.5(9)
C1A C2A C3 C2A . 2_556 -0.9(4)
C1A C2A C3 C2B . . -83.7(14)
C1A C2A C3 C2B . 2_556 28.3(6)
C1A C2A C3 C4 . . 179.1(4)
C1B C2B C3 C2A . . 79.8(13)
C1B C2B C3 C2A . 2_556 -28.6(6)
C1B C2B C3 C2B . 2_556 0.2(4)
C1B C2B C3 C4 . . -179.8(4)
C2A C3 C4 C5 . 2_556 174.0(8)
C2A C3 C4 C5 2_556 2_556 -6.0(8)
C2B C3 C4 C5 . 2_556 141.4(7)
C2B C3 C4 C5 2_556 2_556 -38.6(7)
C2A C3 C4 C5 . . -6.0(8)
C2A C3 C4 C5 2_556 . 174.0(8)
C2B C3 C4 C5 . . -38.6(7)
C2B C3 C4 C5 2_556 . 141.4(7)
C5 C4 C5 C6 2_556 . 1.06(18)
C3 C4 C5 C6 . . -178.94(18)
C4 C5 C6 C7 . . -2.1(4)
C5 C6 C7 C6 . 2_556 1.05(18)
C8 N2 C8 C9 2_556 . -0.01(19)
Pd1 N2 C8 C9 . . 179.99(19)
N2 C8 C9 C10 . . 0.0(4)
C8 C9 C10 C9 . 2_556 -0.01(18)
C8 C9 C10 C11 . . 179.99(18)
C9 C10 C11 C12A 2_556 . -178.8(5)
C9 C10 C11 C12A . . 1.2(5)
C9 C10 C11 C12A 2_556 2_556 1.2(5)
C9 C10 C11 C12A . 2_556 -178.8(5)
C9 C10 C11 C12B 2_556 . -137.3(4)
C9 C10 C11 C12B . . 42.7(4)
C9 C10 C11 C12B 2_556 2_556 42.7(4)
C9 C10 C11 C12B . 2_556 -137.3(4)
C12A C11 C12A C13A 2_556 . -0.2(5)
C12B C11 C12A C13A . . 79.4(8)
C12B C11 C12A C13A 2_556 . -36.9(6)
C10 C11 C12A C13A . . 179.8(5)
C11 C12A C13A C14 . . 0.4(10)
C12A C11 C12B C13B . . -80.1(8)
C12A C11 C12B C13B 2_556 . 35.0(5)
C12B C11 C12B C13B 2_556 . -1.5(4)
C10 C11 C12B C13B . . 178.5(4)
C11 C12B C13B C14 . . 3.1(8)
C12A C13A C14 C13A . 2_556 -0.2(5)
C12A C13A C14 C13B . 2_556 38.0(6)
C12A C13A C14 C13B . . -79.6(8)
C12B C13B C14 C13A . 2_556 -39.6(6)
C12B C13B C14 C13A . . 76.8(8)
C12B C13B C14 C13B . 2_556 -1.6(4)
